data_4078398
loop_
_publ_author_name
'Gilbertson, Robert D.'
'Haley, Michael M.'
'Weakley, Timothy J. R.'
'Weiss, Hans-Christoph'
'Boese, Roland'

_publ_section_title
;
 Synthesis and Characterization of an Unusually Stable Dialkylaluminum
 Aldimine Complex:&#x00A0; X-ray Crystal Structure
 oftrans-[(1,2,3-(t-Bu)3-cyclo-C3)CHNAl(i-Bu)2]2
;
_journal_issue 14
_journal_name_full Organometallics
_journal_page_first 3105
_journal_paper_doi 10.1021/om980072n
_journal_volume 17
_journal_year 1998
_chemical_formula_moiety 'C48 H92 Al2 N2 '
_chemical_formula_sum 'C48 H92 Al2 N2'
_chemical_formula_weight 751.23
_space_group_IT_number 2
_symmetry_cell_setting triclinic
_symmetry_Int_Tables_number 2
_symmetry_space_group_name_Hall '-P 1'
_symmetry_space_group_name_H-M 'P -1'
_audit_creation_date 'Thu Jan 22 1998'
_audit_creation_method 'from TEXRAY.INF file'
_cell_angle_alpha 97.07(2)
_cell_angle_beta 113.030(10)
_cell_angle_gamma 103.78(2)
_cell_formula_units_Z 1
_cell_length_a 10.366(1)
_cell_length_b 11.290(3)
_cell_length_c 12.934(2)
_cell_measurement_reflns_used 25
_cell_measurement_temperature 295
_cell_measurement_theta_max 15.0
_cell_measurement_theta_min 14.0
_cell_volume 1312.8(5)
_computing_cell_refinement 'CAD4/PC (Enraf-Nonius, 1993) '
_computing_data_collection 'CAD4/PC (Enraf-Nonius, 1993) '
_computing_data_reduction 'TEXSAN (Molecular Structure Corp., 1989)'
_computing_publication_material 'TEXSAN (Molecular Structure Corp., 1989)'
_computing_structure_refinement 'TEXSAN (Molecular Structure Corp., 1989)'
_computing_structure_solution 'TEXSAN (Molecular Structure Corp., 1989)'
_diffrn_ambient_temperature 295
_diffrn_measurement_device 'Enraf-Nonius CAD4 diffractometer'
_diffrn_measurement_method 'omega/2-theta scans'
_diffrn_orient_matrix_UB_11 0.08843
_diffrn_orient_matrix_UB_12 -0.02189
_diffrn_orient_matrix_UB_13 0.00110
_diffrn_orient_matrix_UB_21 0.06166
_diffrn_orient_matrix_UB_22 0.05643
_diffrn_orient_matrix_UB_23 0.07937
_diffrn_orient_matrix_UB_31 -0.02377
_diffrn_orient_matrix_UB_32 -0.07191
_diffrn_orient_matrix_UB_33 0.03457
_diffrn_radiation_detector 'scintillation counter'
_diffrn_radiation_monochromator graphite
_diffrn_radiation_source 'sealed X-ray tube'
_diffrn_radiation_type 'Mo K\a'
_diffrn_radiation_wavelength 0.71073
_diffrn_reflns_av_R_equivalents 0.020
_diffrn_reflns_limit_h_max 12
_diffrn_reflns_limit_h_min 0
_diffrn_reflns_limit_k_max 12
_diffrn_reflns_limit_k_min -13
_diffrn_reflns_limit_l_max 13
_diffrn_reflns_limit_l_min -14
_diffrn_reflns_number 4882
_diffrn_reflns_theta_max 25.0
_diffrn_reflns_theta_min 1.5
_diffrn_standards_decay_% 14.1
_diffrn_standards_interval_time 60
_diffrn_standards_number 3
_exptl_absorpt_coefficient_mu 0.081
_exptl_absorpt_correction_type none
_exptl_crystal_colour colorless
_exptl_crystal_density_diffrn 0.950
_exptl_crystal_density_meas ?
_exptl_crystal_description block
_exptl_crystal_F_000 420.00
_exptl_crystal_size_max 0.40
_exptl_crystal_size_mid 0.29
_exptl_crystal_size_min 0.25
_refine_diff_density_max 0.48
_refine_diff_density_min -0.36
_refine_ls_abs_structure_details 'not applicable'
_refine_ls_extinction_coef 0.00
_refine_ls_extinction_method none
_refine_ls_goodness_of_fit_obs 3.03
_refine_ls_hydrogen_treatment constr
_refine_ls_matrix_type full
_refine_ls_number_parameters 235
_refine_ls_number_reflns 3019
_refine_ls_number_restraints 0
_refine_ls_R_factor_obs 0.078
_refine_ls_shift/esd_max 0.074
_refine_ls_structure_factor_coef F
_refine_ls_weighting_details 'w = 4F~o~^2^/[\s^2^(I)+(0.02I)^2^]'
_refine_ls_weighting_scheme calc
_refine_ls_wR_factor_obs 0.086
_reflns_number_observed 3019
_reflns_number_total 4604
_reflns_observed_criterion I>1.5\s(I)
_cod_data_source_file om980072n.cif
_cod_data_source_block MS#_OM980072N
_cod_depositor_comments
;
The following automatic conversions were performed:

'_exptl_crystal_density_meas' value 'not measured' was changed to '?'
- the value is perceived as not measured.

Automatic conversion script
Id: cif_fix_values 3008 2015-01-20 13:52:24Z robertas 
;
_cod_original_cell_volume 1312(1)
_cod_original_sg_symbol_H-M 'P -1 '
_cod_original_formula_sum 'C48 H92 Al2 N2 '
_cod_database_code 4078398

loop_
_symmetry_equiv_pos_as_xyz
'   +x,   +y,   +z'
'   -x,   -y,   -z'

loop_
_atom_site_aniso_label
_atom_site_aniso_U_11
_atom_site_aniso_U_22
_atom_site_aniso_U_33
_atom_site_aniso_U_12
_atom_site_aniso_U_13
_atom_site_aniso_U_23
Al 0.0388(7) 0.0453(7) 0.0401(7) 0.0126(5) 0.0150(5) 0.0074(5)
N 0.045(2) 0.040(2) 0.035(2) 0.013(1) 0.016(1) 0.007(1)
C1 0.056(3) 0.056(3) 0.064(3) 0.017(2) 0.027(2) 0.019(2)
C2 0.105(5) 0.154(7) 0.104(5) -0.025(5) 0.007(4) 0.079(5)
C3 0.154(8) 0.291(12) 0.153(8) -0.045(8) 0.005(6) 0.156(8)
C4 0.187(9) 0.227(10) 0.198(9) -0.058(8) 0.013(7) 0.154(8)
C5 0.051(3) 0.059(3) 0.047(2) 0.014(2) 0.013(2) 0.012(2)
C6 0.057(3) 0.092(4) 0.061(3) 0.026(3) 0.013(2) 0.017(3)
C7 0.068(4) 0.113(5) 0.097(4) -0.005(3) 0.001(3) -0.006(4)
C8 0.101(5) 0.143(6) 0.146(6) 0.061(5) 0.006(4) 0.067(5)
C9 0.044(2) 0.047(2) 0.042(2) 0.015(2) 0.018(2) 0.013(2)
C10 0.054(3) 0.050(2) 0.043(2) 0.018(2) 0.020(2) 0.007(2)
C11 0.063(3) 0.055(3) 0.039(2) 0.023(2) 0.022(2) 0.007(2)
C12 0.068(3) 0.049(3) 0.051(3) 0.020(2) 0.027(2) 0.004(2)
C13 0.067(3) 0.064(3) 0.051(3) 0.035(2) 0.026(2) 0.007(2)
C14 0.100(4) 0.108(4) 0.061(3) 0.065(4) 0.021(3) 0.021(3)
C15 0.088(4) 0.090(4) 0.080(3) 0.054(3) 0.036(3) 0.013(3)
C16 0.058(3) 0.092(4) 0.096(4) 0.028(3) 0.033(3) -0.005(3)
C17 0.090(4) 0.077(3) 0.050(3) 0.032(3) 0.034(3) 0.019(2)
C18 0.139(7) 0.324(12) 0.154(7) 0.065(7) 0.080(6) 0.167(8)
C19 0.395(15) 0.137(6) 0.045(4) 0.014(8) 0.073(6) 0.010(4)
C20 0.361(13) 0.310(12) 0.164(7) 0.282(11) 0.182(9) 0.177(8)
C21 0.100(4) 0.052(3) 0.073(3) 0.010(3) 0.040(3) 0.006(3)
C22 0.222(9) 0.133(6) 0.115(6) -0.094(6) 0.021(6) 0.002(5)
C23 0.321(13) 0.088(5) 0.371(14) -0.039(7) 0.297(13) -0.014(7)
C24 0.169(8) 0.111(6) 0.381(16) 0.031(6) 0.091(9) 0.150(8)

loop_
_atom_site_label
_atom_site_fract_x
_atom_site_fract_y
_atom_site_fract_z
_atom_site_U_iso_or_equiv
_atom_site_thermal_displace_type
_atom_site_calc_flag
Al 0.3432(1) 0.4689(1) 0.4458(1) 0.0425(3) Uij ?
N 0.5055(3) 0.5937(3) 0.5752(2) 0.0407(9) Uij ?
C1 0.2206(4) 0.3344(4) 0.4833(4) 0.058(1) Uij ?
C2 0.2826(8) 0.2764(7) 0.5813(6) 0.142(3) Uij ?
C3 0.366(1) 0.336(1) 0.6841(8) 0.233(5) Uij ?
C4 0.165(1) 0.1575(9) 0.5743(8) 0.241(5) Uij ?
C5 0.2406(4) 0.5289(4) 0.3088(3) 0.056(1) Uij ?
C6 0.0715(5) 0.4865(5) 0.2508(4) 0.074(2) Uij ?
C7 0.0099(6) 0.3542(6) 0.1782(5) 0.114(2) Uij ?
C8 0.0114(7) 0.5733(7) 0.1782(6) 0.139(3) Uij ?
C9 0.5548(4) 0.6861(3) 0.6630(3) 0.044(1) Uij ?
C10 0.4907(4) 0.7695(4) 0.7113(3) 0.049(1) Uij ?
C11 0.5720(4) 0.8102(4) 0.8448(3) 0.052(1) Uij ?
C12 0.6105(5) 0.8923(4) 0.7943(3) 0.056(1) Uij ?
C13 0.3308(5) 0.7692(4) 0.6451(3) 0.059(1) Uij ?
C14 0.3113(6) 0.8080(5) 0.5320(4) 0.088(2) Uij ?
C15 0.2916(6) 0.8610(5) 0.7161(4) 0.082(2) Uij ?
C16 0.2230(5) 0.6398(5) 0.6184(4) 0.084(2) Uij ?
C17 0.5911(6) 0.7628(5) 0.9497(4) 0.069(2) Uij ?
C18 0.4489(9) 0.697(1) 0.9489(7) 0.191(4) Uij ?
C19 0.673(1) 0.8693(7) 1.0545(5) 0.215(4) Uij ?
C20 0.673(1) 0.6715(10) 0.9568(7) 0.210(5) Uij ?
C21 0.7094(6) 1.0126(4) 0.7941(4) 0.078(2) Uij ?
C22 0.820(1) 1.0784(7) 0.9142(7) 0.206(4) Uij ?
C23 0.784(1) 0.9866(7) 0.723(1) 0.238(5) Uij ?
C24 0.627(1) 1.1019(7) 0.750(1) 0.224(5) Uij ?
H1 0.1512 0.3678 0.4970 0.0697 Uiso calc
H2 0.1702 0.2674 0.4156 0.0697 Uiso calc
H3 0.3462 0.2410 0.5606 0.1699 Uiso calc
H4 0.4093 0.2818 0.7268 0.2793 Uiso calc
H5 0.4411 0.4045 0.6859 0.2793 Uiso calc
H6 0.3098 0.3670 0.7177 0.2793 Uiso calc
H7 0.0986 0.1820 0.6002 0.2893 Uiso calc
H8 0.1110 0.1092 0.4964 0.2893 Uiso calc
H9 0.2117 0.1084 0.6219 0.2893 Uiso calc
H10 0.2734 0.6181 0.3317 0.0668 Uiso calc
H11 0.2709 0.5024 0.2518 0.0668 Uiso calc
H12 0.0392 0.4880 0.3101 0.0888 Uiso calccalc
H13 -0.0948 0.3285 0.1457 0.1364 Uiso calc
H14 0.0404 0.3503 0.1178 0.1364 Uiso calc
H15 0.0453 0.3000 0.2251 0.1364 Uiso calc
H16 0.0473 0.6560 0.2257 0.1663 Uiso calc
H17 0.0425 0.5736 0.1182 0.1663 Uiso calc
H18 -0.0934 0.5448 0.1452 0.1663 Uiso calc
H19 0.6581 0.7062 0.7085 0.0527 Uiso calc
H20 0.3772 0.8900 0.5489 0.1061 Uiso calc
H21 0.3320 0.7503 0.4857 0.1061 Uiso calc
H22 0.2126 0.8080 0.4913 0.1061 Uiso calc
H23 0.3572 0.9434 0.7345 0.0982 Uiso calc
H24 0.1931 0.8600 0.6724 0.0982 Uiso calc
H25 0.3000 0.8366 0.7856 0.0982 Uiso calc
H26 0.1252 0.6409 0.5757 0.1009 Uiso calc
H27 0.2441 0.5803 0.5740 0.1009 Uiso calc
H28 0.2323 0.6173 0.6887 0.1009 Uiso calc
H29 0.3950 0.7540 0.9491 0.2292 Uiso calc
H30 0.3932 0.6298 0.8815 0.2292 Uiso calc
H31 0.4672 0.6641 1.0158 0.2292 Uiso calc
H32 0.6894 0.8378 1.1218 0.2574 Uiso calc
H33 0.7652 0.9128 1.0572 0.2574 Uiso calc
H34 0.6168 0.9252 1.0514 0.2574 Uiso calc
H35 0.6856 0.6410 1.0242 0.2519 Uiso calc
H36 0.6194 0.6033 0.8902 0.2519 Uiso calc
H37 0.7671 0.7113 0.9606 0.2519 Uiso calc
H38 0.8788 1.0268 0.9455 0.2470 Uiso calc
H39 0.8820 1.1553 0.9138 0.2470 Uiso calc
H40 0.7714 1.0950 0.9603 0.2470 Uiso calc
H41 0.8397 0.9328 0.7531 0.2856 Uiso calc
H42 0.7127 0.9469 0.6459 0.2856 Uiso calc
H43 0.8480 1.0632 0.7247 0.2856 Uiso calc
H44 0.6941 1.1773 0.7525 0.2683 Uiso calc
H45 0.5548 1.0646 0.6725 0.2683 Uiso calc
H46 0.5800 1.1205 0.7971 0.2683 Uiso calc

loop_
_atom_type_symbol
_atom_type_oxidation_number
_atom_type_number_in_cell
_atom_type_scat_dispersion_real
_atom_type_scat_dispersion_imag
_atom_type_scat_source
C 0 42 0.002 0.002 'Cromer & Waber (1974)'
H 0 90 0.000 0.000 'Cromer & Waber (1974)'
Al 0 2 0.056 0.052 'Cromer & Waber (1974)'
N 0 2 0.004 0.003 'Cromer & Waber (1974)'

loop_
_geom_angle_atom_site_label_1
_geom_angle_atom_site_label_2
_geom_angle_atom_site_label_3
_geom_angle
_geom_angle_site_symmetry_1
_geom_angle_site_symmetry_3
_geom_angle_publ_flag
N Al N 85.6(1) ? 2_555 yes
N Al C1 116.4(2) ? ? yes
N Al C5 116.3(2) ? ? yes
N Al C1 107.1(2) 2_555 ? yes
N Al C5 108.9(2) 2_555 ? yes
C1 Al C5 117.0(2) ? ? yes
Al N Al 94.4(1) ? 2_555 yes
Al N C9 150.6(3) ? ? yes
Al N C9 114.9(2) 2_555 ? yes
Al C1 C2 123.2(4) ? ? no
C1 C2 C3 125.0(8) ? ? no
C1 C2 C4 110.9(5) ? ? no
C3 C2 C4 111.5(7) ? ? no
Al C5 C6 118.9(3) ? ? no
C5 C6 C7 110.8(4) ? ? no
C5 C6 C8 112.2(5) ? ? no
C7 C6 C8 110.1(5) ? ? no
N C9 C10 135.8(3) ? ? yes
C9 C10 C11 111.6(3) ? ? yes
C9 C10 C12 111.4(3) ? ? yes
C9 C10 C13 122.2(3) ? ? no
C11 C10 C12 48.7(2) ? ? yes
C11 C10 C13 121.6(3) ? ? no
C12 C10 C13 119.7(3) ? ? no
C10 C11 C12 65.7(3) ? ? yes
C10 C11 C17 142.2(4) ? ? no
C12 C11 C17 151.5(4) ? ? no
C10 C12 C11 65.6(3) ? ? yes
C10 C12 C21 141.4(4) ? ? no
C11 C12 C21 152.3(4) ? ? no
C10 C13 C14 109.6(4) ? ? no
C10 C13 C15 111.5(3) ? ? no
C10 C13 C16 110.7(4) ? ? no
C14 C13 C15 108.4(4) ? ? no
C14 C13 C16 109.5(4) ? ? no
C15 C13 C16 107.2(4) ? ? no
C11 C17 C18 112.8(5) ? ? no
C11 C17 C19 109.9(5) ? ? no
C11 C17 C20 109.3(4) ? ? no
C18 C17 C19 108.0(6) ? ? no
C18 C17 C20 106.9(7) ? ? no
C19 C17 C20 110.0(7) ? ? no
C12 C21 C22 109.8(5) ? ? no
C12 C21 C23 109.8(4) ? ? no
C12 C21 C24 112.3(5) ? ? no
C22 C21 C23 109.7(7) ? ? no
C22 C21 C24 106.0(7) ? ? no
C23 C21 C24 109.2(8) ? ? no

loop_
_geom_bond_atom_site_label_1
_geom_bond_atom_site_label_2
_geom_bond_distance
_geom_bond_site_symmetry_2
_geom_bond_publ_flag
Al N 1.924(3) ? yes
Al N 1.961(3) 2_555 yes
Al C1 1.976(4) ? yes
Al C5 1.974(4) ? yes
N C9 1.281(4) ? yes
C1 C2 1.488(7) ? no
C2 C3 1.25(1) ? no
C2 C4 1.552(9) ? no
C5 C6 1.532(6) ? no
C6 C7 1.501(7) ? no
C6 C8 1.512(7) ? no
C9 C10 1.482(5) ? yes
C10 C11 1.543(5) ? yes
C10 C12 1.545(5) ? yes
C10 C13 1.538(5) ? no
C11 C12 1.273(5) ? yes
C11 C17 1.479(6) ? no
C12 C21 1.495(6) ? no
C13 C14 1.530(6) ? no
C13 C15 1.530(6) ? no
C13 C16 1.516(6) ? no
C17 C18 1.480(8) ? no
C17 C19 1.488(7) ? no
C17 C20 1.475(8) ? no
C21 C22 1.482(8) ? no
C21 C23 1.456(9) ? no
C21 C24 1.497(9) ? no

loop_
_geom_torsion_atom_site_label_1
_geom_torsion_atom_site_label_2
_geom_torsion_atom_site_label_3
_geom_torsion_atom_site_label_4
_geom_torsion
_geom_torsion_site_symmetry_1
_geom_torsion_site_symmetry_3
_geom_torsion_site_symmetry_4
_geom_torsion_publ_flag
Al N Al N 0 ? 2_555 2_555 no
Al N Al C1 116.3(2) ? 2_555 2_555 no
Al N Al C5 -116.3(2) ? 2_555 2_555 no
Al N C9 C10 -10.1(9) ? ? ? no
Al N Al C1 -107.0(2) 2_555 ? ? no
Al N Al C5 109.0(2) 2_555 ? ? no
Al N C9 C10 -175.4(4) 2_555 ? ? no
Al C1 C2 C3 53(1) ? ? ? no
Al C1 C2 C4 -169.1(6) ? ? ? no
Al C5 C6 C7 -77.2(5) ? ? ? no
Al C5 C6 C8 159.3(4) ? ? ? no
N Al N Al 0 ? ? ? no
N Al N C9 -177.3(3) ? 2_555 ? no
N Al C1 C2 -38.4(5) ? ? ? no
N Al C5 C6 -133.6(3) ? ? ? no
N Al N Al 0 ? ? ? no
N Al N C9 175.0(6) 2_555 ? ? no
N Al C1 C2 -55.2(5) 2_555 ? ? no
N Al C5 C6 -131.8(3) 2_555 ? ? no
N C9 C10 C11 147.4(4) ? ? ? no
N C9 C10 C12 -160.0(4) ? ? ? no
N C9 C10 C13 -8.9(7) ? ? ? no
C1 Al N C9 -68.0(6) ? ? ? no
C1 Al N C9 66.4(3) ? ? ? no
C1 Al C5 C6 10.2(4) ? ? ? no
C2 C1 Al C5 177.8(5) ? ? ? no
C5 Al N C9 76.0(6) ? ? ? no
C5 Al N C9 -61.0(3) ? ? ? no
C9 C10 C11 C12 100.1(4) ? ? ? no
C9 C10 C11 C17 -73.0(7) ? ? ? no
C9 C10 C12 C11 -100.4(4) ? ? ? no
C9 C10 C12 C21 71.7(7) ? ? ? no
C9 C10 C13 C14 -61.9(5) ? ? ? no
C9 C10 C13 C15 178.2(4) ? ? ? no
C9 C10 C13 C16 59.0(5) ? ? ? no
C10 C11 C12 C21 -169.4(9) ? ? ? no
C10 C11 C17 C18 -49.6(9) ? ? ? no
C10 C11 C17 C19 -170.1(7) ? ? ? no
C10 C11 C17 C20 69.1(9) ? ? ? no
C10 C12 C11 C17 171.1(9) ? ? ? no
C10 C12 C21 C22 -168.9(7) ? ? ? no
C10 C12 C21 C23 -48(1) ? ? ? no
C10 C12 C21 C24 73.5(9) ? ? ? no
C11 C10 C12 C21 172.1(7) ? ? ? no
C11 C10 C13 C14 144.2(4) ? ? ? no
C11 C10 C13 C15 24.2(6) ? ? ? no
C11 C10 C13 C16 -95.0(4) ? ? ? no
C11 C12 C10 C13 107.6(4) ? ? ? no
C11 C12 C21 C22 -4(1) ? ? ? no
C11 C12 C21 C23 116(1) ? ? ? no
C11 C12 C21 C24 -122(1) ? ? ? no
C12 C10 C11 C17 -173.1(7) ? ? ? no
C12 C10 C13 C14 86.9(4) ? ? ? no
C12 C10 C13 C15 -33.0(5) ? ? ? no
C12 C10 C13 C16 -152.2(4) ? ? ? no
C12 C11 C10 C13 -103.5(4) ? ? ? no
C12 C11 C17 C18 143.7(9) ? ? ? no
C12 C11 C17 C19 23(1) ? ? ? no
C12 C11 C17 C20 -98(1) ? ? ? no
C13 C10 C11 C17 83.5(7) ? ? ? no
C13 C10 C12 C21 -80.3(7) ? ? ? no
C17 C11 C12 C21 2(2) ? ? ? no
